data_7127554
loop_
_publ_author_name
'Ye, Xiang-Yu'
'Liang, Zhi-Qin'
'Jin, Cong'
'Lang, Qi-Wei'
'Chen, Gen-Qiang'
'Zhang, Xumu'

_publ_section_title
;
 Design of oxa-spirocyclic PHOX ligands for the asymmetric synthesis of
 lorcaserin via iridium-catalyzed asymmetric hydrogenation.
;
_journal_issue 2
_journal_name_full 'Chemical communications (Cambridge, England)'
_journal_page_first 195
_journal_page_last 198
_journal_paper_doi 10.1039/d0cc06311h
_journal_volume 57
_journal_year 2021
_chemical_absolute_configuration ad
_chemical_formula_moiety 'C11 H11 Br N O'
_chemical_formula_sum 'C11 H11 Br N O'
_chemical_formula_weight 253.12
_space_group_crystal_system orthorhombic
_space_group_IT_number 19
_space_group_name_Hall 'P 2ac 2ab'
_space_group_name_H-M_alt 'P 21 21 21'
_atom_sites_solution_hydrogens geom
_atom_sites_solution_primary dual
_audit_creation_date 2019-12-25
_audit_creation_method
;
Olex2 1.2
(compiled 2018.05.29 svn.r3508 for OlexSys, GUI svn.r5506)
;
_audit_update_record
;
2020-06-04 deposited with the CCDC.	2020-11-13 downloaded from the CCDC.
;
_cell_angle_alpha 90
_cell_angle_beta 90
_cell_angle_gamma 90
_cell_formula_units_Z 4
_cell_length_a 4.2604(2)
_cell_length_b 7.8580(4)
_cell_length_c 30.3127(14)
_cell_measurement_reflns_used 5505
_cell_measurement_temperature 100
_cell_measurement_theta_max 30.68
_cell_measurement_theta_min 2.68
_cell_volume 1014.82(8)
_computing_cell_refinement 'SAINT V8.38A (?, 2016)'
_computing_data_reduction 'SAINT V8.38A (?, 2016)'
_computing_molecular_graphics 'Olex2 (Dolomanov et al., 2009)'
_computing_publication_material 'Olex2 (Dolomanov et al., 2009)'
_computing_structure_refinement 'ShelXL (Sheldrick, 2015)'
_computing_structure_solution 'ShelXT (Sheldrick, 2015)'
_diffrn_ambient_temperature 100
_diffrn_detector 'Bruker PHOTON 100 area detector'
_diffrn_detector_area_resol_mean 7.9
_diffrn_detector_type 'CMOS area detector'
_diffrn_measured_fraction_theta_full 0.999
_diffrn_measured_fraction_theta_max 0.998
_diffrn_measurement_device 'three-circle diffractometer'
_diffrn_measurement_device_type 'BrukerD8 venture microsource'
_diffrn_measurement_method '\w and \f scans'
_diffrn_radiation_monochromator 'mirror optics'
_diffrn_radiation_probe x-ray
_diffrn_radiation_type MoK\a
_diffrn_radiation_wavelength 0.71073
_diffrn_reflns_av_R_equivalents 0.0485
_diffrn_reflns_av_unetI/netI 0.0365
_diffrn_reflns_Laue_measured_fraction_full 0.999
_diffrn_reflns_Laue_measured_fraction_max 0.998
_diffrn_reflns_limit_h_max 6
_diffrn_reflns_limit_h_min -5
_diffrn_reflns_limit_k_max 11
_diffrn_reflns_limit_k_min -11
_diffrn_reflns_limit_l_max 42
_diffrn_reflns_limit_l_min -43
_diffrn_reflns_number 13812
_diffrn_reflns_point_group_measured_fraction_full 0.999
_diffrn_reflns_point_group_measured_fraction_max 0.998
_diffrn_reflns_theta_full 25.242
_diffrn_reflns_theta_max 30.679
_diffrn_reflns_theta_min 2.678
_diffrn_source 'microfocus sealed X-ray tube'
_diffrn_source_type 'Incoatec I\ms'
_diffrn_standards_number 0
_exptl_absorpt_coefficient_mu 4.015
_exptl_absorpt_correction_T_max 0.2657
_exptl_absorpt_correction_T_min 0.1383
_exptl_absorpt_correction_type multi-scan
_exptl_absorpt_process_details
'SADABS-2016/2 (Bruker,2016/2) was used for absorption correction. wR2(int) was 0.1188 before and 0.0783 after correction. The Ratio of minimum to maximum transmission is 0.5205. The \l/2 correction factor is Not present.'
_exptl_crystal_colour colourless
_exptl_crystal_colour_primary colourless
_exptl_crystal_density_diffrn 1.657
_exptl_crystal_description block
_exptl_crystal_F_000 508
_exptl_crystal_size_max 0.42
_exptl_crystal_size_mid 0.38
_exptl_crystal_size_min 0.36
_refine_diff_density_max 0.813
_refine_diff_density_min -1.134
_refine_diff_density_rms 0.096
_refine_ls_abs_structure_details
;
 Flack x determined using 1150 quotients [(I+)-(I-)]/[(I+)+(I-)]
 (Parsons, Flack and Wagner, Acta Cryst. B69 (2013) 249-259).
;
_refine_ls_abs_structure_Flack 0.010(5)
_refine_ls_extinction_method none
_refine_ls_goodness_of_fit_ref 1.076
_refine_ls_hydrogen_treatment constr
_refine_ls_matrix_type full
_refine_ls_number_parameters 128
_refine_ls_number_reflns 3143
_refine_ls_number_restraints 0
_refine_ls_restrained_S_all 1.076
_refine_ls_R_factor_all 0.0326
_refine_ls_R_factor_gt 0.0304
_refine_ls_shift/su_max 0.001
_refine_ls_shift/su_mean 0.000
_refine_ls_structure_factor_coef Fsqd
_refine_ls_weighting_details 'w=1/[\s^2^(Fo^2^)+(0.0268P)^2^+0.9848P] where P=(Fo^2^+2Fc^2^)/3'
_refine_ls_weighting_scheme calc
_refine_ls_wR_factor_gt 0.0706
_refine_ls_wR_factor_ref 0.0714
_reflns_Friedel_coverage 0.671
_reflns_Friedel_fraction_full 1.000
_reflns_Friedel_fraction_max 0.998
_reflns_number_gt 3004
_reflns_number_total 3143
_reflns_threshold_expression 'I > 2\s(I)'
_cod_data_source_file d0cc06311h2.cif
_cod_data_source_block cxy1088_0m
_cod_depositor_comments 'Adding full bibliography for 7127554.cif.'
_cod_database_code 7127554
_shelx_shelxl_version_number 2016/6
_shelx_space_group_comment
;
The symmetry employed for this shelxl refinement is uniquely defined
by the following loop, which should always be used as a source of
symmetry information in preference to the above space-group names.
They are only intended as comments.
;
_olex2_refinement_description
;
1. Fixed Uiso
 At 1.2 times of:
  All C(H) groups, All C(H,H) groups
 At 1.5 times of:
  All C(H,H,H) groups
2.a Ternary CH refined with riding coordinates:
 C2(H2)
2.b Secondary CH2 refined with riding coordinates:
 C8(H8A,H8B), C9(H9A,H9B)
2.c Aromatic/amide H refined with riding coordinates:
 C4(H4), C6(H6), C11(H11)
2.d Idealised Me refined as rotating group:
 C1(H1A,H1B,H1C)
;
_olex2_submission_special_instructions 'No special instructions were received'

loop_
_space_group_symop_operation_xyz
'x, y, z'
'x+1/2, -y+1/2, -z'
'-x, y+1/2, -z+1/2'
'-x+1/2, -y, z+1/2'

loop_
_atom_site_label
_atom_site_type_symbol
_atom_site_fract_x
_atom_site_fract_y
_atom_site_fract_z
_atom_site_U_iso_or_equiv
_atom_site_adp_type
_atom_site_occupancy
_atom_site_site_symmetry_order
_atom_site_calc_flag
_atom_site_refinement_flags_posn
_atom_site_refinement_flags_adp
_atom_site_refinement_flags_occupancy
_atom_site_disorder_assembly
_atom_site_disorder_group
Br1 Br 0.82102(8) 0.60304(4) 0.46603(2) 0.02074(9) Uani 1 1 d . . . . .
O1 O 0.4916(6) 0.3434(3) 0.26394(7) 0.0193(5) Uani 1 1 d . . . . .
N1 N 0.2679(5) 0.1023(3) 0.28855(8) 0.0133(5) Uani 1 1 d . . . . .
C1 C 0.1420(8) 0.5541(4) 0.31905(10) 0.0172(6) Uani 1 1 d . . . . .
H1A H 0.036241 0.612381 0.343462 0.026 Uiso 1 1 calc GR . . . .
H1B H 0.022067 0.570925 0.291812 0.026 Uiso 1 1 calc GR . . . .
H1C H 0.353617 0.600877 0.315380 0.026 Uiso 1 1 calc GR . . . .
C2 C 0.1639(7) 0.3640(3) 0.32918(9) 0.0111(5) Uani 1 1 d . . . . .
H2 H -0.054739 0.319203 0.332092 0.013 Uiso 1 1 calc R . . . .
C3 C 0.3419(7) 0.3189(3) 0.37157(9) 0.0113(5) Uani 1 1 d . . . . .
C4 C 0.4783(7) 0.4512(4) 0.39608(10) 0.0132(5) Uani 1 1 d . . . . .
H4 H 0.455588 0.565345 0.386295 0.016 Uiso 1 1 calc R . . . .
C5 C 0.6451(7) 0.4180(4) 0.43419(9) 0.0149(5) Uani 1 1 d . . . . .
C6 C 0.6848(9) 0.2522(4) 0.44928(10) 0.0173(6) Uani 1 1 d . . . . .
H6 H 0.801896 0.229113 0.475275 0.021 Uiso 1 1 calc R . . . .
C7 C 0.3763(7) 0.1502(4) 0.38684(9) 0.0117(5) Uani 1 1 d . . . . .
C8 C 0.2430(7) -0.0085(4) 0.36482(10) 0.0143(6) Uani 1 1 d . . . . .
H8A H 0.417531 -0.090369 0.360937 0.017 Uiso 1 1 calc R . . . .
H8B H 0.091963 -0.060919 0.385592 0.017 Uiso 1 1 calc R . . . .
C9 C 0.0788(7) 0.0105(4) 0.32045(10) 0.0140(6) Uani 1 1 d . . . . .
H9A H 0.029880 -0.103953 0.308621 0.017 Uiso 1 1 calc R . . . .
H9B H -0.122119 0.071532 0.324786 0.017 Uiso 1 1 calc R . . . .
C10 C 0.3210(8) 0.2707(3) 0.29063(9) 0.0117(5) Uani 1 1 d . . . . .
C11 C 0.5487(7) 0.1220(4) 0.42532(9) 0.0154(6) Uani 1 1 d . . . . .
H11 H 0.573531 0.008458 0.435465 0.018 Uiso 1 1 calc R . . . .

loop_
_atom_site_aniso_label
_atom_site_aniso_U_11
_atom_site_aniso_U_22
_atom_site_aniso_U_33
_atom_site_aniso_U_23
_atom_site_aniso_U_13
_atom_site_aniso_U_12
Br1 0.02001(14) 0.02446(15) 0.01775(14) -0.00910(13) -0.00453(13) 0.00098(14)
O1 0.0231(12) 0.0194(11) 0.0155(10) 0.0029(8) 0.0044(9) -0.0027(9)
N1 0.0140(11) 0.0136(10) 0.0123(10) 0.0008(10) 0.0010(8) 0.0015(10)
C1 0.0217(16) 0.0126(12) 0.0173(13) 0.0011(10) -0.0045(13) 0.0016(11)
C2 0.0095(11) 0.0099(11) 0.0137(11) -0.0017(8) -0.0021(11) 0.0002(10)
C3 0.0094(12) 0.0148(12) 0.0095(11) -0.0001(9) 0.0018(11) 0.0010(11)
C4 0.0106(12) 0.0143(12) 0.0148(13) -0.0003(10) 0.0022(11) 0.0014(10)
C5 0.0115(12) 0.0194(14) 0.0138(12) -0.0050(10) 0.0017(10) 0.0024(12)
C6 0.0157(13) 0.0255(14) 0.0107(12) -0.0011(10) -0.0007(13) 0.0055(14)
C7 0.0096(12) 0.0145(12) 0.0111(12) 0.0007(9) 0.0034(10) 0.0006(9)
C8 0.0152(15) 0.0117(12) 0.0160(13) 0.0022(10) 0.0017(10) -0.0008(9)
C9 0.0125(13) 0.0127(12) 0.0169(14) -0.0012(11) 0.0013(11) -0.0010(10)
C10 0.0098(11) 0.0159(12) 0.0096(11) 0.0005(9) -0.0025(11) 0.0013(12)
C11 0.0180(13) 0.0171(14) 0.0110(12) 0.0025(11) 0.0024(10) 0.0039(12)

loop_
_atom_type_symbol
_atom_type_description
_atom_type_scat_dispersion_real
_atom_type_scat_dispersion_imag
_atom_type_scat_source
C C 0.0033 0.0016 'International Tables Vol C Tables 4.2.6.8 and 6.1.1.4'
H H 0.0000 0.0000 'International Tables Vol C Tables 4.2.6.8 and 6.1.1.4'
N N 0.0061 0.0033 'International Tables Vol C Tables 4.2.6.8 and 6.1.1.4'
O O 0.0106 0.0060 'International Tables Vol C Tables 4.2.6.8 and 6.1.1.4'
Br Br -0.2901 2.4595 'International Tables Vol C Tables 4.2.6.8 and 6.1.1.4'

loop_
_geom_angle_atom_site_label_1
_geom_angle_atom_site_label_2
_geom_angle_atom_site_label_3
_geom_angle
_geom_angle_site_symmetry_1
_geom_angle_site_symmetry_3
_geom_angle_publ_flag
C10 N1 C9 123.5(3) . . ?
H1A C1 H1B 109.5 . . ?
H1A C1 H1C 109.5 . . ?
H1B C1 H1C 109.5 . . ?
C2 C1 H1A 109.5 . . ?
C2 C1 H1B 109.5 . . ?
C2 C1 H1C 109.5 . . ?
C1 C2 H2 107.8 . . ?
C1 C2 C3 115.1(2) . . ?
C1 C2 C10 109.9(2) . . ?
C3 C2 H2 107.8 . . ?
C3 C2 C10 108.2(2) . . ?
C10 C2 H2 107.8 . . ?
C4 C3 C2 118.5(2) . . ?
C4 C3 C7 118.6(3) . . ?
C7 C3 C2 122.9(2) . . ?
C3 C4 H4 119.5 . . ?
C5 C4 C3 121.1(3) . . ?
C5 C4 H4 119.5 . . ?
C4 C5 Br1 118.9(2) . . ?
C4 C5 C6 121.0(3) . . ?
C6 C5 Br1 120.1(2) . . ?
C5 C6 H6 121.0 . . ?
C11 C6 C5 118.0(3) . . ?
C11 C6 H6 121.0 . . ?
C3 C7 C8 125.9(3) . . ?
C11 C7 C3 118.5(3) . . ?
C11 C7 C8 115.6(3) . . ?
C7 C8 H8A 107.7 . . ?
C7 C8 H8B 107.7 . . ?
H8A C8 H8B 107.1 . . ?
C9 C8 C7 118.5(2) . . ?
C9 C8 H8A 107.7 . . ?
C9 C8 H8B 107.7 . . ?
N1 C9 C8 112.5(2) . . ?
N1 C9 H9A 109.1 . . ?
N1 C9 H9B 109.1 . . ?
C8 C9 H9A 109.1 . . ?
C8 C9 H9B 109.1 . . ?
H9A C9 H9B 107.8 . . ?
O1 C10 N1 121.8(3) . . ?
O1 C10 C2 122.5(3) . . ?
N1 C10 C2 115.7(3) . . ?
C6 C11 C7 122.9(3) . . ?
C6 C11 H11 118.6 . . ?
C7 C11 H11 118.6 . . ?

loop_
_geom_bond_atom_site_label_1
_geom_bond_atom_site_label_2
_geom_bond_distance
_geom_bond_site_symmetry_2
_geom_bond_publ_flag
Br1 C5 1.900(3) . ?
O1 C10 1.228(4) . ?
N1 C9 1.451(4) . ?
N1 C10 1.344(4) . ?
C1 H1A 0.9800 . ?
C1 H1B 0.9800 . ?
C1 H1C 0.9800 . ?
C1 C2 1.527(4) . ?
C2 H2 1.0000 . ?
C2 C3 1.534(4) . ?
C2 C10 1.533(4) . ?
C3 C4 1.403(4) . ?
C3 C7 1.412(4) . ?
C4 H4 0.9500 . ?
C4 C5 1.381(4) . ?
C5 C6 1.391(4) . ?
C6 H6 0.9500 . ?
C6 C11 1.382(5) . ?
C7 C8 1.525(4) . ?
C7 C11 1.396(4) . ?
C8 H8A 0.9900 . ?
C8 H8B 0.9900 . ?
C8 C9 1.523(4) . ?
C9 H9A 0.9900 . ?
C9 H9B 0.9900 . ?
C11 H11 0.9500 . ?

loop_
_geom_torsion_atom_site_label_1
_geom_torsion_atom_site_label_2
_geom_torsion_atom_site_label_3
_geom_torsion_atom_site_label_4
_geom_torsion
_geom_torsion_site_symmetry_1
_geom_torsion_site_symmetry_2
_geom_torsion_site_symmetry_3
_geom_torsion_site_symmetry_4
_geom_torsion_publ_flag
Br1 C5 C6 C11 179.1(2) . . . . ?
C1 C2 C3 C4 -2.6(4) . . . . ?
C1 C2 C3 C7 177.9(3) . . . . ?
C1 C2 C10 O1 22.1(4) . . . . ?
C1 C2 C10 N1 -159.8(3) . . . . ?
C2 C3 C4 C5 -179.1(3) . . . . ?
C2 C3 C7 C8 -0.9(4) . . . . ?
C2 C3 C7 C11 178.6(3) . . . . ?
C3 C2 C10 O1 -104.4(3) . . . . ?
C3 C2 C10 N1 73.7(3) . . . . ?
C3 C4 C5 Br1 -179.5(2) . . . . ?
C3 C4 C5 C6 0.5(5) . . . . ?
C3 C7 C8 C9 5.2(4) . . . . ?
C3 C7 C11 C6 0.6(5) . . . . ?
C4 C3 C7 C8 179.6(3) . . . . ?
C4 C3 C7 C11 -1.0(4) . . . . ?
C4 C5 C6 C11 -0.9(5) . . . . ?
C5 C6 C11 C7 0.4(5) . . . . ?
C7 C3 C4 C5 0.5(4) . . . . ?
C7 C8 C9 N1 51.6(3) . . . . ?
C8 C7 C11 C6 -179.9(3) . . . . ?
C9 N1 C10 O1 177.4(3) . . . . ?
C9 N1 C10 C2 -0.7(4) . . . . ?
C10 N1 C9 C8 -72.4(3) . . . . ?
C10 C2 C3 C4 120.8(3) . . . . ?
C10 C2 C3 C7 -58.7(4) . . . . ?
C11 C7 C8 C9 -174.3(3) . . . . ?
